data_4021848
loop_
_publ_author_name
'Yugang Chen'
'Mark G. Steinmetz'

_publ_section_title
;
 Photoactivation of Amino-Substituted 1,4-Benzoquinones for Release
 of Carboxylate and Phenolate Leaving Groups Using Visible Light
;
_journal_name_full 'Journal of Organic Chemistry'
_journal_page_first 6053
_journal_page_last 6060
_journal_paper_doi 10.1021/jo060790g
_journal_volume 71
_journal_year 2006
_chemical_formula_sum 'C21 H25 N O3'
_chemical_formula_weight 339.42
_chemical_name_systematic
; 
 ? 
;
_space_group_IT_number 2
_symmetry_cell_setting triclinic
_symmetry_space_group_name_Hall '-P 1'
_symmetry_space_group_name_H-M 'P -1'
_atom_sites_solution_hydrogens difmap
_atom_sites_solution_primary direct
_atom_sites_solution_secondary difmap
_audit_creation_method SHELXL-97
_cell_angle_alpha 80.496(3)
_cell_angle_beta 82.929(4)
_cell_angle_gamma 88.154(4)
_cell_formula_units_Z 2
_cell_length_a 7.6660(18)
_cell_length_b 9.906(2)
_cell_length_c 11.420(3)
_cell_measurement_reflns_used 2236
_cell_measurement_temperature 100(2)
_cell_measurement_theta_max 30
_cell_measurement_theta_min 2.5
_cell_volume 848.8(3)
_computing_cell_refinement 'SAINT v7.23A (Bruker, 2005)'
_computing_data_collection 'APEX2 v2.0-2 (Bruker, 2005)'
_computing_data_reduction 'SADABS-2004/1 (Bruker, 2005)'
_computing_molecular_graphics 'XP v5.1 (Bruker, 1998)'
_computing_publication_material 'XCIF v6.12 (Bruker, 2001)'
_computing_structure_refinement 'SHELXL-97 v.97-2 (Sheldrick, 1993-1997)'
_computing_structure_solution 'XS/SHELXTL v6.12 (Bruker, 2001)'
_diffrn_ambient_temperature 100(2)
_diffrn_measured_fraction_theta_full 0.915
_diffrn_measured_fraction_theta_max 0.915
_diffrn_measurement_device_type 'Bruker APEX2 CCD detector'
_diffrn_measurement_method '\w scans'
_diffrn_radiation_monochromator graphite
_diffrn_radiation_source 'fine-focus sealed tube'
_diffrn_radiation_type MoK\a
_diffrn_radiation_wavelength 0.71073
_diffrn_reflns_av_R_equivalents 0.0390
_diffrn_reflns_av_sigmaI/netI 0.0552
_diffrn_reflns_limit_h_max 11
_diffrn_reflns_limit_h_min -11
_diffrn_reflns_limit_k_max 14
_diffrn_reflns_limit_k_min -14
_diffrn_reflns_limit_l_max 16
_diffrn_reflns_limit_l_min 0
_diffrn_reflns_number 13771
_diffrn_reflns_theta_full 31.99
_diffrn_reflns_theta_max 31.99
_diffrn_reflns_theta_min 1.82
_exptl_absorpt_coefficient_mu 0.088
_exptl_absorpt_correction_T_max 0.9947
_exptl_absorpt_correction_T_min 0.9622
_exptl_absorpt_correction_type multi-scan
_exptl_crystal_colour colorless
_exptl_crystal_density_diffrn 1.328
_exptl_crystal_density_method 'not measured'
_exptl_crystal_description prism
_exptl_crystal_F_000 364
_exptl_crystal_size_max 0.44
_exptl_crystal_size_mid 0.14
_exptl_crystal_size_min 0.06
_refine_diff_density_max 0.435
_refine_diff_density_min -0.269
_refine_diff_density_rms 0.059
_refine_ls_extinction_method none
_refine_ls_goodness_of_fit_ref 0.999
_refine_ls_hydrogen_treatment refall
_refine_ls_matrix_type full
_refine_ls_number_parameters 326
_refine_ls_number_reflns 5387
_refine_ls_number_restraints 0
_refine_ls_restrained_S_all 0.999
_refine_ls_R_factor_all 0.1015
_refine_ls_R_factor_gt 0.0601
_refine_ls_shift/su_max 0.027
_refine_ls_shift/su_mean 0.003
_refine_ls_structure_factor_coef Fsqd
_refine_ls_weighting_details 'calc w=1/[\s^2^(Fo^2^)+(0.0882P)^2^+0.0000P] where P=(Fo^2^+2Fc^2^)/3'
_refine_ls_weighting_scheme calc
_refine_ls_wR_factor_gt 0.1424
_refine_ls_wR_factor_ref 0.1625
_reflns_number_gt 3388
_reflns_number_total 5387
_reflns_threshold_expression >2sigma(I)
_cod_data_source_file jo060790gsi20060417_123531.cif
_cod_database_code 4021848

loop_
_symmetry_equiv_pos_as_xyz
'x, y, z'
'-x, -y, -z'

loop_
_atom_site_label
_atom_site_type_symbol
_atom_site_fract_x
_atom_site_fract_y
_atom_site_fract_z
_atom_site_U_iso_or_equiv
_atom_site_adp_type
_atom_site_occupancy
_atom_site_symmetry_multiplicity
_atom_site_calc_flag
O1 O -0.28648(15) -0.15638(11) 0.02472(10) 0.0272(3) Uani 1 1 d
O2 O 0.17790(14) -0.00916(11) 0.30555(10) 0.0231(2) Uani 1 1 d
O3 O -0.14448(16) 0.36732(12) 0.42555(11) 0.0330(3) Uani 1 1 d
N1 N -0.04905(17) -0.30881(13) 0.06206(12) 0.0237(3) Uani 1 1 d
C1 C -0.1001(2) -0.43567(17) 0.14821(16) 0.0286(4) Uani 1 1 d
C2 C -0.2940(2) -0.45355(19) 0.14170(17) 0.0313(4) Uani 1 1 d
C3 C -0.3127(2) -0.39650(18) 0.01151(16) 0.0278(4) Uani 1 1 d
C4 C -0.1922(2) -0.27442(17) -0.01332(15) 0.0249(3) Uani 1 1 d
C5 C -0.1806(2) -0.10441(16) 0.09477(14) 0.0225(3) Uani 1 1 d
C6 C -0.2152(2) 0.01277(15) 0.14276(14) 0.0221(3) Uani 1 1 d
C7 C -0.09433(19) 0.04563(15) 0.21693(13) 0.0201(3) Uani 1 1 d
C8 C -0.1268(2) 0.16920(16) 0.27696(15) 0.0227(3) Uani 1 1 d
C9 C 0.0083(2) 0.18266(15) 0.35789(13) 0.0205(3) Uani 1 1 d
C10 C -0.0164(2) 0.29046(16) 0.43151(14) 0.0232(3) Uani 1 1 d
C11 C 0.1161(2) 0.30163(18) 0.51600(15) 0.0256(3) Uani 1 1 d
C12 C 0.3013(2) 0.25387(16) 0.47374(14) 0.0227(3) Uani 1 1 d
C13 C 0.2898(2) 0.10956(16) 0.44312(15) 0.0225(3) Uani 1 1 d
C14 C 0.1486(2) 0.09797(15) 0.36643(13) 0.0203(3) Uani 1 1 d
C15 C 0.05163(19) -0.03852(15) 0.23477(13) 0.0194(3) Uani 1 1 d
C16 C 0.0858(2) -0.15922(15) 0.18604(13) 0.0206(3) Uani 1 1 d
C17 C -0.0378(2) -0.19046(15) 0.11714(14) 0.0207(3) Uani 1 1 d
C18 C -0.3732(2) 0.1012(2) 0.1176(2) 0.0321(4) Uani 1 1 d
C19 C 0.3794(2) 0.35299(19) 0.36424(16) 0.0300(4) Uani 1 1 d
C20 C 0.4188(3) 0.2497(2) 0.57299(17) 0.0322(4) Uani 1 1 d
C21 C 0.2438(2) -0.24821(18) 0.21101(17) 0.0265(4) Uani 1 1 d
H1A H -0.070(2) -0.4233(19) 0.2271(17) 0.033(5) Uiso 1 1 d
H1B H -0.027(3) -0.520(2) 0.1227(17) 0.036(5) Uiso 1 1 d
H2A H -0.329(3) -0.551(2) 0.1614(18) 0.041(6) Uiso 1 1 d
H2B H -0.364(3) -0.389(2) 0.1914(17) 0.041(6) Uiso 1 1 d
H3A H -0.430(3) -0.3693(19) -0.0041(16) 0.035(5) Uiso 1 1 d
H3B H -0.272(2) -0.4627(19) -0.0368(16) 0.030(5) Uiso 1 1 d
H4 H -0.153(2) -0.2506(17) -0.0982(15) 0.022(4) Uiso 1 1 d
H8A H -0.131(2) 0.2535(19) 0.2159(16) 0.027(5) Uiso 1 1 d
H8B H -0.249(3) 0.1641(19) 0.3255(16) 0.033(5) Uiso 1 1 d
H11A H 0.117(2) 0.398(2) 0.5303(16) 0.033(5) Uiso 1 1 d
H11B H 0.072(3) 0.242(2) 0.5907(18) 0.036(5) Uiso 1 1 d
H13A H 0.269(2) 0.045(2) 0.5163(17) 0.034(5) Uiso 1 1 d
H13B H 0.405(3) 0.0761(18) 0.4028(16) 0.029(5) Uiso 1 1 d
H18A H -0.434(3) 0.072(2) 0.060(2) 0.065(8) Uiso 1 1 d
H18B H -0.456(3) 0.097(2) 0.185(2) 0.061(7) Uiso 1 1 d
H18C H -0.346(3) 0.194(3) 0.093(2) 0.057(7) Uiso 1 1 d
H19A H 0.314(2) 0.3554(18) 0.2933(16) 0.029(5) Uiso 1 1 d
H19B H 0.507(3) 0.328(2) 0.3384(18) 0.047(6) Uiso 1 1 d
H19C H 0.380(3) 0.449(2) 0.3795(18) 0.046(6) Uiso 1 1 d
H20A H 0.532(3) 0.213(2) 0.5522(17) 0.037(5) Uiso 1 1 d
H20B H 0.378(3) 0.187(2) 0.6445(19) 0.044(6) Uiso 1 1 d
H20C H 0.419(3) 0.343(2) 0.5959(18) 0.044(6) Uiso 1 1 d
H21A H 0.259(3) -0.322(2) 0.1661(18) 0.044(6) Uiso 1 1 d
H21B H 0.228(3) -0.293(2) 0.2923(19) 0.042(6) Uiso 1 1 d
H21C H 0.350(3) -0.196(2) 0.1951(17) 0.040(5) Uiso 1 1 d

loop_
_atom_site_aniso_label
_atom_site_aniso_U_11
_atom_site_aniso_U_22
_atom_site_aniso_U_33
_atom_site_aniso_U_23
_atom_site_aniso_U_13
_atom_site_aniso_U_12
O1 0.0275(6) 0.0238(6) 0.0350(7) -0.0107(5) -0.0154(5) 0.0013(5)
O2 0.0214(5) 0.0226(6) 0.0299(6) -0.0109(5) -0.0135(4) 0.0040(4)
O3 0.0298(6) 0.0275(6) 0.0454(8) -0.0151(6) -0.0085(5) 0.0074(5)
N1 0.0251(7) 0.0208(7) 0.0274(7) -0.0054(5) -0.0099(5) -0.0002(5)
C1 0.0346(9) 0.0220(8) 0.0296(9) -0.0030(7) -0.0072(7) -0.0002(7)
C2 0.0312(9) 0.0246(9) 0.0367(10) -0.0039(7) 0.0007(7) -0.0028(7)
C3 0.0244(8) 0.0261(9) 0.0356(10) -0.0107(7) -0.0062(7) -0.0028(7)
C4 0.0258(8) 0.0273(8) 0.0231(8) -0.0053(6) -0.0075(6) -0.0005(6)
C5 0.0218(7) 0.0216(7) 0.0255(8) -0.0025(6) -0.0098(6) -0.0032(6)
C6 0.0212(7) 0.0188(7) 0.0273(8) -0.0029(6) -0.0086(6) 0.0009(6)
C7 0.0201(7) 0.0168(7) 0.0239(7) -0.0030(6) -0.0057(6) 0.0001(5)
C8 0.0216(8) 0.0194(7) 0.0288(8) -0.0057(6) -0.0082(6) 0.0025(6)
C9 0.0208(7) 0.0188(7) 0.0234(7) -0.0053(6) -0.0063(6) -0.0010(6)
C10 0.0234(8) 0.0201(7) 0.0266(8) -0.0054(6) -0.0025(6) -0.0021(6)
C11 0.0291(8) 0.0248(8) 0.0242(8) -0.0075(6) -0.0036(7) -0.0001(7)
C12 0.0256(8) 0.0203(7) 0.0239(8) -0.0053(6) -0.0072(6) -0.0017(6)
C13 0.0238(8) 0.0219(8) 0.0241(8) -0.0049(6) -0.0108(6) 0.0006(6)
C14 0.0232(7) 0.0178(7) 0.0213(7) -0.0053(6) -0.0056(6) -0.0006(6)
C15 0.0182(7) 0.0199(7) 0.0216(7) -0.0037(6) -0.0076(6) -0.0007(5)
C16 0.0207(7) 0.0191(7) 0.0226(7) -0.0033(6) -0.0051(6) 0.0009(6)
C17 0.0226(7) 0.0183(7) 0.0228(7) -0.0050(6) -0.0065(6) 0.0004(6)
C18 0.0294(9) 0.0292(10) 0.0428(11) -0.0114(8) -0.0191(9) 0.0077(7)
C19 0.0296(9) 0.0279(9) 0.0316(9) -0.0010(7) -0.0047(7) -0.0046(7)
C20 0.0357(10) 0.0328(10) 0.0321(10) -0.0100(8) -0.0133(8) -0.0021(8)
C21 0.0241(8) 0.0252(8) 0.0332(9) -0.0093(7) -0.0108(7) 0.0069(7)

loop_
_atom_type_symbol
_atom_type_description
_atom_type_scat_dispersion_real
_atom_type_scat_dispersion_imag
_atom_type_scat_source
C C 0.0033 0.0016 'International Tables Vol C Tables 4.2.6.8 and 6.1.1.4'
H H 0.0000 0.0000 'International Tables Vol C Tables 4.2.6.8 and 6.1.1.4'
N N 0.0061 0.0033 'International Tables Vol C Tables 4.2.6.8 and 6.1.1.4'
O O 0.0106 0.0060 'International Tables Vol C Tables 4.2.6.8 and 6.1.1.4'

loop_
_geom_angle_atom_site_label_1
_geom_angle_atom_site_label_2
_geom_angle_atom_site_label_3
_geom_angle
C5 O1 C4 105.85(11)
C14 O2 C15 118.86(11)
C17 N1 C4 103.79(12)
C17 N1 C1 113.96(13)
C4 N1 C1 107.53(13)
N1 C1 C2 105.48(13)
C1 C2 C3 102.69(14)
C4 C3 C2 102.45(14)
O1 C4 N1 107.49(12)
O1 C4 C3 109.58(14)
N1 C4 C3 106.59(13)
C6 C5 O1 124.90(13)
C6 C5 C17 123.71(13)
O1 C5 C17 111.29(13)
C5 C6 C7 116.32(13)
C5 C6 C18 121.74(14)
C7 C6 C18 121.94(14)
C15 C7 C6 119.35(13)
C15 C7 C8 121.05(13)
C6 C7 C8 119.59(13)
C9 C8 C7 112.05(12)
C14 C9 C10 119.47(14)
C14 C9 C8 122.43(14)
C10 C9 C8 118.09(13)
O3 C10 C9 120.15(14)
O3 C10 C11 121.54(14)
C9 C10 C11 118.30(13)
C10 C11 C12 114.10(13)
C20 C12 C11 109.91(14)
C20 C12 C19 108.87(14)
C11 C12 C19 109.76(14)
C20 C12 C13 109.31(13)
C11 C12 C13 108.42(13)
C19 C12 C13 110.56(14)
C14 C13 C12 112.76(12)
C9 C14 O2 123.53(13)
C9 C14 C13 124.51(14)
O2 C14 C13 111.96(12)
C7 C15 O2 121.75(13)
C7 C15 C16 124.09(13)
O2 C15 C16 114.16(12)
C17 C16 C15 114.99(13)
C17 C16 C21 123.27(14)
C15 C16 C21 121.72(13)
C16 C17 C5 121.46(14)
C16 C17 N1 129.15(13)
C5 C17 N1 109.36(12)

loop_
_geom_bond_atom_site_label_1
_geom_bond_atom_site_label_2
_geom_bond_distance
O1 C5 1.3735(17)
O1 C4 1.4539(19)
O2 C14 1.3601(17)
O2 C15 1.4012(17)
O3 C10 1.2244(19)
N1 C17 1.4286(19)
N1 C4 1.474(2)
N1 C1 1.493(2)
C1 C2 1.515(3)
C2 C3 1.523(3)
C3 C4 1.513(2)
C5 C6 1.368(2)
C5 C17 1.388(2)
C6 C7 1.409(2)
C6 C18 1.501(2)
C7 C15 1.389(2)
C7 C8 1.498(2)
C8 C9 1.493(2)
C9 C14 1.346(2)
C9 C10 1.459(2)
C10 C11 1.503(2)
C11 C12 1.528(2)
C12 C20 1.527(2)
C12 C19 1.528(2)
C12 C13 1.534(2)
C13 C14 1.492(2)
C15 C16 1.404(2)
C16 C17 1.377(2)
C16 C21 1.503(2)
